data_4107982
loop_
_publ_author_name
'Michael J. Rose'
'Nicole L. Fry'
'Rebecca Marlow'
'Lindsay Hinck'
'Pradip K. Mascharak'

_publ_contact_author_address '243 PSB'
_publ_contact_author_email rose@chemistry.ucsc.edu
_publ_contact_author_name 'Michael Rose'
_publ_contact_author_phone 9-4605
_publ_section_title
;
 Sensitization of Ruthenium Nitrosyls to Visible Light via Direct
 Coordination of the Dye Resorufin: Trackable NO Donors for
 Light-Triggered NO Delivery to Cellular Targets
;
_journal_name_full 'Journal of the American Chemical Society'
_journal_page_first 8834
_journal_page_last 8846
_journal_paper_doi 10.1021/ja801823f
_journal_volume 130
_journal_year 2008
_chemical_formula_moiety ' C32 H22 N6 O6 Ru, H2 O'
_chemical_formula_sum 'C32 H24 N6 O7 Ru'
_chemical_formula_weight 705.64
_chemical_name_systematic
; 
 ? 
;
_space_group_IT_number 2
_symmetry_cell_setting triclinic
_symmetry_space_group_name_Hall '-P 1'
_symmetry_space_group_name_H-M 'P -1'
_atom_sites_solution_hydrogens geom
_atom_sites_solution_primary patterson
_atom_sites_solution_secondary difmap
_audit_creation_method SHELXL-97
_cell_angle_alpha 76.0570(10)
_cell_angle_beta 71.3960(10)
_cell_angle_gamma 69.1370(10)
_cell_formula_units_Z 2
_cell_length_a 10.0845(5)
_cell_length_b 10.7797(6)
_cell_length_c 15.0195(8)
_cell_measurement_reflns_used 7213
_cell_measurement_temperature 90(2)
_cell_measurement_theta_max 31.9
_cell_measurement_theta_min 2.96
_cell_volume 1430.94(13)
_computing_cell_refinement 'SAINT 7.16 (Bruker, 2005)'
_computing_data_collection 'Apex2 (Bruker, 2005)'
_computing_data_reduction SAINT
_computing_molecular_graphics 'SHELXTL 5.1, XP (Sheldrick, 1994)'
_computing_publication_material SHELXL-97
_computing_structure_refinement 'SHELXL-97 (Sheldrick, 1997)'
_computing_structure_solution 'SHELXS-97 (Sheldrick, 1990)'
_diffrn_ambient_temperature 90(2)
_diffrn_detector_area_resol_mean 8.3
_diffrn_measured_fraction_theta_full 0.985
_diffrn_measured_fraction_theta_max 0.985
_diffrn_measurement_device_type 'Bruker ApexII'
_diffrn_measurement_method \w
_diffrn_radiation_monochromator graphite
_diffrn_radiation_source 'fine-focus sealed tube'
_diffrn_radiation_type MoK\a
_diffrn_radiation_wavelength 0.71073
_diffrn_reflns_av_R_equivalents 0.0392
_diffrn_reflns_av_sigmaI/netI 0.0539
_diffrn_reflns_limit_h_max 15
_diffrn_reflns_limit_h_min -15
_diffrn_reflns_limit_k_max 15
_diffrn_reflns_limit_k_min -15
_diffrn_reflns_limit_l_max 22
_diffrn_reflns_limit_l_min -22
_diffrn_reflns_number 24892
_diffrn_reflns_theta_full 32.20
_diffrn_reflns_theta_max 32.20
_diffrn_reflns_theta_min 2.96
_exptl_absorpt_coefficient_mu 0.611
_exptl_absorpt_correction_T_max 0.9585
_exptl_absorpt_correction_T_min 0.8769
_exptl_absorpt_correction_type multi-scan
_exptl_absorpt_process_details 'SADABS 2.10 (Sheldrick, 2003)'
_exptl_crystal_colour red
_exptl_crystal_density_diffrn 1.638
_exptl_crystal_description needle
_exptl_crystal_F_000 716
_exptl_crystal_size_max 0.22
_exptl_crystal_size_mid 0.08
_exptl_crystal_size_min 0.07
_refine_diff_density_max 0.730
_refine_diff_density_min -0.533
_refine_diff_density_rms 0.096
_refine_ls_extinction_method none
_refine_ls_goodness_of_fit_ref 0.954
_refine_ls_hydrogen_treatment mixed
_refine_ls_matrix_type full
_refine_ls_number_parameters 423
_refine_ls_number_reflns 9957
_refine_ls_number_restraints 0
_refine_ls_restrained_S_all 0.954
_refine_ls_R_factor_all 0.0499
_refine_ls_R_factor_gt 0.0348
_refine_ls_shift/su_max 0.000
_refine_ls_shift/su_mean 0.000
_refine_ls_structure_factor_coef Fsqd
_refine_ls_weighting_details 'calc w=1/[\s^2^(Fo^2^)+(0.0427P)^2^+0.4453P] where P=(Fo^2^+2Fc^2^)/3'
_refine_ls_weighting_scheme calc
_refine_ls_wR_factor_gt 0.0775
_refine_ls_wR_factor_ref 0.0839
_reflns_number_gt 8133
_reflns_number_total 9957
_reflns_threshold_expression I>2\s(I)
_cod_data_source_file ja801823f-file002.cif
_cod_data_source_block cb41
_cod_database_code 4107982

loop_
_symmetry_equiv_pos_as_xyz
'x, y, z'
'-x, -y, -z'

loop_
_atom_site_label
_atom_site_type_symbol
_atom_site_fract_x
_atom_site_fract_y
_atom_site_fract_z
_atom_site_U_iso_or_equiv
_atom_site_adp_type
_atom_site_occupancy
_atom_site_symmetry_multiplicity
_atom_site_calc_flag
_atom_site_refinement_flags
Ru1 Ru 0.882378(15) 0.889792(14) 0.846637(10) 0.01284(4) Uani 1 1 d .
O1 O 0.51332(15) 0.78773(15) 1.00514(10) 0.0220(3) Uani 1 1 d .
O2 O 0.89831(15) 1.09899(14) 0.57860(9) 0.0217(3) Uani 1 1 d .
O3 O 0.86149(17) 1.10802(16) 0.93605(11) 0.0299(3) Uani 1 1 d .
O4 O 0.91603(14) 0.72381(13) 0.79327(9) 0.0160(2) Uani 1 1 d .
O5 O 1.22521(14) 0.59666(13) 0.49912(9) 0.0178(3) Uani 1 1 d .
O6 O 1.52672(16) 0.46560(15) 0.20636(10) 0.0243(3) Uani 1 1 d .
N1 N 0.89377(17) 0.74798(15) 0.97188(10) 0.0151(3) Uani 1 1 d .
N2 N 0.67262(16) 0.89642(15) 0.89535(11) 0.0154(3) Uani 1 1 d .
N3 N 0.81884(17) 1.00317(15) 0.73363(11) 0.0160(3) Uani 1 1 d .
N4 N 1.09112(17) 0.88908(15) 0.75041(11) 0.0154(3) Uani 1 1 d .
N5 N 0.86738(17) 1.02124(16) 0.90057(11) 0.0174(3) Uani 1 1 d .
N6 N 0.97909(18) 0.66680(16) 0.42466(11) 0.0188(3) Uani 1 1 d .
C1 C 1.0093(2) 0.67532(18) 1.00752(12) 0.0169(3) Uani 1 1 d .
H1A H 1.1009 0.6923 0.9787 0.020 Uiso 1 1 calc R
C2 C 0.9982(2) 0.57603(19) 1.08545(13) 0.0197(4) Uani 1 1 d .
H2A H 1.0812 0.5251 1.1095 0.024 Uiso 1 1 calc R
C3 C 0.8636(2) 0.55246(19) 1.12765(13) 0.0217(4) Uani 1 1 d .
H3A H 0.8539 0.4840 1.1805 0.026 Uiso 1 1 calc R
C4 C 0.7432(2) 0.62959(19) 1.09215(13) 0.0199(4) Uani 1 1 d .
H4A H 0.6498 0.6162 1.1213 0.024 Uiso 1 1 calc R
C5 C 0.7613(2) 0.72598(18) 1.01386(12) 0.0157(3) Uani 1 1 d .
C6 C 0.6343(2) 0.80797(18) 0.97073(13) 0.0164(3) Uani 1 1 d .
C7 C 0.5870(2) 0.98160(18) 0.83310(13) 0.0160(3) Uani 1 1 d .
C8 C 0.4363(2) 1.00781(18) 0.84936(13) 0.0176(3) Uani 1 1 d .
H8A H 0.3841 0.9652 0.9056 0.021 Uiso 1 1 calc R
C9 C 0.3608(2) 1.0958(2) 0.78431(14) 0.0200(4) Uani 1 1 d .
C10 C 0.4371(2) 1.1596(2) 0.70109(15) 0.0216(4) Uani 1 1 d .
C11 C 0.5891(2) 1.13111(19) 0.68277(14) 0.0191(4) Uani 1 1 d .
H11A H 0.6411 1.1728 0.6260 0.023 Uiso 1 1 calc R
C12 C 0.6650(2) 1.04205(18) 0.74713(13) 0.0161(3) Uani 1 1 d .
C13 C 0.9204(2) 1.02964(18) 0.65326(13) 0.0165(3) Uani 1 1 d .
C14 C 1.0744(2) 0.95982(18) 0.66440(13) 0.0160(3) Uani 1 1 d .
C15 C 1.1935(2) 0.9658(2) 0.58746(14) 0.0209(4) Uani 1 1 d .
H15A H 1.1791 1.0149 0.5278 0.025 Uiso 1 1 calc R
C16 C 1.3343(2) 0.8990(2) 0.59885(14) 0.0237(4) Uani 1 1 d .
H16A H 1.4177 0.9023 0.5472 0.028 Uiso 1 1 calc R
C17 C 1.3513(2) 0.8273(2) 0.68662(14) 0.0222(4) Uani 1 1 d .
H17A H 1.4466 0.7810 0.6959 0.027 Uiso 1 1 calc R
C18 C 1.2271(2) 0.82414(19) 0.76087(14) 0.0189(4) Uani 1 1 d .
H18A H 1.2390 0.7744 0.8208 0.023 Uiso 1 1 calc R
C19 C 0.1981(2) 1.1220(2) 0.80486(15) 0.0241(4) Uani 1 1 d .
H19A H 0.1669 1.0580 0.8592 0.036 Uiso 1 1 calc R
H19B H 0.1745 1.1116 0.7491 0.036 Uiso 1 1 calc R
H19C H 0.1466 1.2136 0.8197 0.036 Uiso 1 1 calc R
C20 C 0.3567(2) 1.2606(2) 0.63236(16) 0.0295(5) Uani 1 1 d .
H20A H 0.4274 1.2924 0.5780 0.044 Uiso 1 1 calc R
H20B H 0.2866 1.3367 0.6641 0.044 Uiso 1 1 calc R
H20C H 0.3037 1.2184 0.6103 0.044 Uiso 1 1 calc R
C21 C 0.8235(2) 0.72446(19) 0.57800(13) 0.0186(4) Uani 1 1 d .
H21A H 0.7389 0.7449 0.5556 0.022 Uiso 1 1 calc R
C22 C 0.8069(2) 0.74160(19) 0.66907(13) 0.0174(3) Uani 1 1 d .
H22A H 0.7111 0.7739 0.7088 0.021 Uiso 1 1 calc R
C23 C 0.9312(2) 0.71165(17) 0.70438(12) 0.0152(3) Uani 1 1 d .
C24 C 1.0717(2) 0.66279(18) 0.64508(12) 0.0158(3) Uani 1 1 d .
H24A H 1.1564 0.6417 0.6674 0.019 Uiso 1 1 calc R
C25 C 1.0857(2) 0.64568(18) 0.55396(12) 0.0157(3) Uani 1 1 d .
C26 C 0.9639(2) 0.67699(18) 0.51745(12) 0.0166(3) Uani 1 1 d .
C27 C 1.1134(2) 0.62438(19) 0.37214(13) 0.0183(3) Uani 1 1 d .
C28 C 1.2432(2) 0.58359(18) 0.40718(12) 0.0172(3) Uani 1 1 d .
C29 C 1.3805(2) 0.53212(19) 0.35392(13) 0.0189(4) Uani 1 1 d .
H29A H 1.4621 0.5047 0.3804 0.023 Uiso 1 1 calc R
C30 C 1.4025(2) 0.51898(19) 0.25595(13) 0.0198(4) Uani 1 1 d .
C31 C 1.2737(2) 0.5692(2) 0.21762(14) 0.0230(4) Uani 1 1 d .
H31A H 1.2864 0.5686 0.1522 0.028 Uiso 1 1 calc R
C32 C 1.1378(2) 0.6162(2) 0.27278(13) 0.0225(4) Uani 1 1 d .
H32A H 1.0561 0.6445 0.2463 0.027 Uiso 1 1 calc R
O7 O 0.34719(18) 0.64875(19) 0.96473(12) 0.0292(4) Uani 1 1 d .
H7A H 0.398(3) 0.680(3) 0.9806(19) 0.033(7) Uiso 1 1 d .
H7B H 0.402(3) 0.597(3) 0.939(2) 0.050(10) Uiso 1 1 d .

loop_
_atom_site_aniso_label
_atom_site_aniso_U_11
_atom_site_aniso_U_22
_atom_site_aniso_U_33
_atom_site_aniso_U_23
_atom_site_aniso_U_13
_atom_site_aniso_U_12
Ru1 0.01244(7) 0.01401(7) 0.01160(6) -0.00184(4) -0.00261(5) -0.00388(5)
O1 0.0189(7) 0.0286(7) 0.0206(7) -0.0016(5) -0.0034(5) -0.0125(6)
O2 0.0237(7) 0.0242(7) 0.0164(6) 0.0033(5) -0.0065(5) -0.0090(6)
O3 0.0283(8) 0.0283(8) 0.0367(9) -0.0187(7) -0.0003(7) -0.0107(6)
O4 0.0200(6) 0.0161(6) 0.0119(6) -0.0028(5) -0.0031(5) -0.0058(5)
O5 0.0156(6) 0.0231(7) 0.0131(6) -0.0045(5) -0.0027(5) -0.0038(5)
O6 0.0248(7) 0.0264(7) 0.0172(6) -0.0055(5) 0.0025(5) -0.0079(6)
N1 0.0170(7) 0.0156(7) 0.0125(7) -0.0040(5) -0.0035(5) -0.0036(6)
N2 0.0140(7) 0.0178(7) 0.0146(7) -0.0027(5) -0.0029(5) -0.0057(6)
N3 0.0139(7) 0.0164(7) 0.0162(7) 0.0008(5) -0.0042(6) -0.0047(6)
N4 0.0157(7) 0.0150(7) 0.0151(7) -0.0016(5) -0.0029(6) -0.0056(6)
N5 0.0146(7) 0.0188(7) 0.0175(7) -0.0042(6) -0.0013(6) -0.0051(6)
N6 0.0214(8) 0.0201(8) 0.0151(7) -0.0040(6) -0.0052(6) -0.0050(6)
C1 0.0175(8) 0.0184(8) 0.0149(8) -0.0060(6) -0.0050(6) -0.0026(7)
C2 0.0265(10) 0.0183(9) 0.0143(8) -0.0049(7) -0.0081(7) -0.0026(7)
C3 0.0323(11) 0.0184(9) 0.0133(8) -0.0022(7) -0.0056(7) -0.0067(8)
C4 0.0247(10) 0.0209(9) 0.0146(8) -0.0034(7) -0.0013(7) -0.0102(8)
C5 0.0188(8) 0.0162(8) 0.0123(7) -0.0040(6) -0.0014(6) -0.0064(7)
C6 0.0165(8) 0.0185(8) 0.0153(8) -0.0066(6) -0.0019(6) -0.0059(7)
C7 0.0153(8) 0.0157(8) 0.0168(8) -0.0046(6) -0.0036(6) -0.0036(6)
C8 0.0145(8) 0.0183(8) 0.0206(9) -0.0082(7) -0.0027(7) -0.0039(7)
C9 0.0168(9) 0.0211(9) 0.0243(9) -0.0116(7) -0.0070(7) -0.0015(7)
C10 0.0211(9) 0.0185(9) 0.0268(10) -0.0053(7) -0.0124(8) -0.0011(7)
C11 0.0196(9) 0.0185(9) 0.0197(8) -0.0008(7) -0.0077(7) -0.0052(7)
C12 0.0151(8) 0.0150(8) 0.0183(8) -0.0033(6) -0.0052(6) -0.0033(6)
C13 0.0178(8) 0.0157(8) 0.0170(8) -0.0009(6) -0.0047(7) -0.0069(7)
C14 0.0175(8) 0.0153(8) 0.0163(8) -0.0015(6) -0.0043(6) -0.0068(7)
C15 0.0218(9) 0.0227(9) 0.0166(8) -0.0005(7) -0.0023(7) -0.0088(7)
C16 0.0171(9) 0.0261(10) 0.0232(9) -0.0030(8) 0.0021(7) -0.0080(8)
C17 0.0162(9) 0.0214(9) 0.0268(10) -0.0029(7) -0.0031(7) -0.0057(7)
C18 0.0163(8) 0.0190(9) 0.0200(9) -0.0014(7) -0.0044(7) -0.0047(7)
C19 0.0157(9) 0.0261(10) 0.0324(11) -0.0130(8) -0.0097(8) 0.0002(7)
C20 0.0250(11) 0.0304(11) 0.0316(11) -0.0004(9) -0.0151(9) -0.0024(9)
C21 0.0171(8) 0.0212(9) 0.0193(9) -0.0027(7) -0.0059(7) -0.0070(7)
C22 0.0158(8) 0.0189(8) 0.0166(8) -0.0034(6) -0.0026(6) -0.0050(7)
C23 0.0200(8) 0.0127(8) 0.0125(7) -0.0010(6) -0.0031(6) -0.0060(6)
C24 0.0162(8) 0.0172(8) 0.0134(8) -0.0008(6) -0.0041(6) -0.0049(7)
C25 0.0170(8) 0.0152(8) 0.0139(8) -0.0020(6) -0.0029(6) -0.0045(6)
C26 0.0189(8) 0.0176(8) 0.0137(8) -0.0020(6) -0.0040(6) -0.0065(7)
C27 0.0225(9) 0.0175(8) 0.0138(8) -0.0024(6) -0.0045(7) -0.0049(7)
C28 0.0211(9) 0.0171(8) 0.0127(8) -0.0021(6) -0.0029(7) -0.0062(7)
C29 0.0185(9) 0.0204(9) 0.0171(8) -0.0035(7) -0.0031(7) -0.0058(7)
C30 0.0235(9) 0.0176(9) 0.0162(8) -0.0022(7) 0.0000(7) -0.0087(7)
C31 0.0285(10) 0.0246(10) 0.0141(8) -0.0050(7) -0.0041(7) -0.0056(8)
C32 0.0274(10) 0.0252(10) 0.0144(8) -0.0052(7) -0.0078(7) -0.0038(8)
O7 0.0193(8) 0.0416(10) 0.0311(9) -0.0204(7) -0.0014(6) -0.0088(7)

loop_
_atom_type_symbol
_atom_type_description
_atom_type_scat_dispersion_real
_atom_type_scat_dispersion_imag
_atom_type_scat_source
C C 0.0033 0.0016 'International Tables Vol C Tables 4.2.6.8 and 6.1.1.4'
H H 0.0000 0.0000 'International Tables Vol C Tables 4.2.6.8 and 6.1.1.4'
N N 0.0061 0.0033 'International Tables Vol C Tables 4.2.6.8 and 6.1.1.4'
O O 0.0106 0.0060 'International Tables Vol C Tables 4.2.6.8 and 6.1.1.4'
Ru Ru -1.2594 0.8363 'International Tables Vol C Tables 4.2.6.8 and 6.1.1.4'

loop_
_geom_angle_atom_site_label_1
_geom_angle_atom_site_label_2
_geom_angle_atom_site_label_3
_geom_angle
N5 Ru1 N3 96.02(7)
N5 Ru1 N2 96.26(7)
N3 Ru1 N2 83.49(6)
N5 Ru1 O4 173.32(6)
N3 Ru1 O4 90.17(6)
N2 Ru1 O4 86.91(6)
N5 Ru1 N1 93.68(7)
N3 Ru1 N1 162.06(6)
N2 Ru1 N1 80.47(6)
O4 Ru1 N1 81.02(5)
N5 Ru1 N4 94.93(7)
N3 Ru1 N4 79.85(6)
N2 Ru1 N4 160.80(6)
O4 Ru1 N4 83.67(5)
N1 Ru1 N4 114.33(6)
C23 O4 Ru1 128.46(11)
C28 O5 C25 118.62(15)
C1 N1 C5 119.56(16)
C1 N1 Ru1 130.11(13)
C5 N1 Ru1 110.10(11)
C6 N2 C7 127.84(16)
C6 N2 Ru1 118.77(12)
C7 N2 Ru1 112.37(11)
C13 N3 C12 127.32(16)
C13 N3 Ru1 119.95(12)
C12 N3 Ru1 112.64(12)
C18 N4 C14 118.85(16)
C18 N4 Ru1 130.29(13)
C14 N4 Ru1 110.65(12)
O3 N5 Ru1 178.13(15)
C27 N6 C26 116.69(16)
N1 C1 C2 121.67(18)
N1 C1 H1A 119.2
C2 C1 H1A 119.2
C1 C2 C3 118.83(18)
C1 C2 H2A 120.6
C3 C2 H2A 120.6
C2 C3 C4 119.56(18)
C2 C3 H3A 120.2
C4 C3 H3A 120.2
C5 C4 C3 118.99(18)
C5 C4 H4A 120.5
C3 C4 H4A 120.5
N1 C5 C4 121.37(17)
N1 C5 C6 118.10(15)
C4 C5 C6 120.51(17)
O1 C6 N2 128.08(17)
O1 C6 C5 119.94(17)
N2 C6 C5 111.98(15)
C8 C7 N2 125.22(17)
C8 C7 C12 119.07(17)
N2 C7 C12 115.71(16)
C7 C8 C9 120.97(18)
C7 C8 H8A 119.5
C9 C8 H8A 119.5
C8 C9 C10 119.91(18)
C8 C9 C19 119.29(18)
C10 C9 C19 120.80(18)
C11 C10 C9 119.58(18)
C11 C10 C20 119.56(19)
C9 C10 C20 120.85(18)
C12 C11 C10 120.59(18)
C12 C11 H11A 119.7
C10 C11 H11A 119.7
C11 C12 N3 124.87(17)
C11 C12 C7 119.81(17)
N3 C12 C7 115.31(16)
O2 C13 N3 127.52(17)
O2 C13 C14 121.16(17)
N3 C13 C14 111.32(15)
N4 C14 C15 121.99(17)
N4 C14 C13 118.13(16)
C15 C14 C13 119.85(16)
C14 C15 C16 118.92(18)
C14 C15 H15A 120.5
C16 C15 H15A 120.5
C17 C16 C15 119.10(18)
C17 C16 H16A 120.4
C15 C16 H16A 120.4
C16 C17 C18 119.13(18)
C16 C17 H17A 120.4
C18 C17 H17A 120.4
N4 C18 C17 122.00(18)
N4 C18 H18A 119.0
C17 C18 H18A 119.0
C9 C19 H19A 109.5
C9 C19 H19B 109.5
H19A C19 H19B 109.5
C9 C19 H19C 109.5
H19A C19 H19C 109.5
H19B C19 H19C 109.5
C10 C20 H20A 109.5
C10 C20 H20B 109.5
H20A C20 H20B 109.5
C10 C20 H20C 109.5
H20A C20 H20C 109.5
H20B C20 H20C 109.5
C22 C21 C26 120.94(17)
C22 C21 H21A 119.5
C26 C21 H21A 119.5
C21 C22 C23 120.68(17)
C21 C22 H22A 119.7
C23 C22 H22A 119.7
O4 C23 C24 119.96(16)
O4 C23 C22 121.07(16)
C24 C23 C22 118.91(16)
C25 C24 C23 119.40(17)
C25 C24 H24A 120.3
C23 C24 H24A 120.3
O5 C25 C24 117.16(16)
O5 C25 C26 120.46(15)
C24 C25 C26 122.37(17)
N6 C26 C25 122.03(17)
N6 C26 C21 120.25(17)
C25 C26 C21 117.68(16)
N6 C27 C28 123.82(16)
N6 C27 C32 119.67(18)
C28 C27 C32 116.51(17)
C29 C28 O5 118.55(17)
C29 C28 C27 123.21(17)
O5 C28 C27 118.23(16)
C28 C29 C30 119.55(18)
C28 C29 H29A 120.2
C30 C29 H29A 120.2
O6 C30 C29 121.16(18)
O6 C30 C31 121.09(17)
C29 C30 C31 117.75(17)
C32 C31 C30 121.46(17)
C32 C31 H31A 119.3
C30 C31 H31A 119.3
C31 C32 C27 121.27(19)
C31 C32 H32A 119.4
C27 C32 H32A 119.4
H7A O7 H7B 101(3)

loop_
_geom_bond_atom_site_label_1
_geom_bond_atom_site_label_2
_geom_bond_distance
Ru1 N5 1.7347(16)
Ru1 N3 1.9803(15)
Ru1 N2 1.9862(15)
Ru1 O4 2.0110(13)
Ru1 N1 2.1250(15)
Ru1 N4 2.1384(15)
O1 C6 1.239(2)
O2 C13 1.226(2)
O3 N5 1.159(2)
O4 C23 1.328(2)
O5 C28 1.369(2)
O5 C25 1.370(2)
O6 C30 1.246(2)
N1 C1 1.343(2)
N1 C5 1.362(2)
N2 C6 1.343(2)
N2 C7 1.414(2)
N3 C13 1.357(2)
N3 C12 1.414(2)
N4 C18 1.340(2)
N4 C14 1.361(2)
N6 C27 1.311(2)
N6 C26 1.380(2)
C1 C2 1.388(3)
C1 H1A 0.9500
C2 C3 1.388(3)
C2 H2A 0.9500
C3 C4 1.389(3)
C3 H3A 0.9500
C4 C5 1.380(3)
C4 H4A 0.9500
C5 C6 1.513(3)
C7 C8 1.393(3)
C7 C12 1.422(3)
C8 C9 1.395(3)
C8 H8A 0.9500
C9 C10 1.406(3)
C9 C19 1.503(3)
C10 C11 1.399(3)
C10 C20 1.507(3)
C11 C12 1.394(3)
C11 H11A 0.9500
C13 C14 1.510(3)
C14 C15 1.384(3)
C15 C16 1.390(3)
C15 H15A 0.9500
C16 C17 1.387(3)
C16 H16A 0.9500
C17 C18 1.391(3)
C17 H17A 0.9500
C18 H18A 0.9500
C19 H19A 0.9800
C19 H19B 0.9800
C19 H19C 0.9800
C20 H20A 0.9800
C20 H20B 0.9800
C20 H20C 0.9800
C21 C22 1.374(3)
C21 C26 1.408(3)
C21 H21A 0.9500
C22 C23 1.418(3)
C22 H22A 0.9500
C23 C24 1.403(2)
C24 C25 1.381(2)
C24 H24A 0.9500
C25 C26 1.403(3)
C27 C28 1.450(3)
C27 C32 1.452(2)
C28 C29 1.351(3)
C29 C30 1.451(3)
C29 H29A 0.9500
C30 C31 1.462(3)
C31 C32 1.343(3)
C31 H31A 0.9500
C32 H32A 0.9500
O7 H7A 0.82(3)
O7 H7B 0.71(3)

loop_
_geom_hbond_atom_site_label_D
_geom_hbond_atom_site_label_H
_geom_hbond_atom_site_label_A
_geom_hbond_distance_DH
_geom_hbond_distance_HA
_geom_hbond_distance_DA
_geom_hbond_angle_DHA
_geom_hbond_site_symmetry_A
O7 H7A O1 0.82(3) 2.07(3) 2.880(2) 170(3) .
O7 H7B O6 0.71(3) 2.26(3) 2.840(2) 139(3) 2_766
